data_7037457
loop_
_publ_author_name
'Frey, Okko N.'
'Stalling, Timo'
'Schl\"uter, Florian'
'Saak, Wolfgang'
'Schmidtmann, Marc'
'Haase, Detlev'
'Beckhaus, R\"udiger'

_publ_section_title
;
 Remarkable stability of tetrabenzo[a,c,g,i]fluorenyl ammonium salts in
 water: syntheses, reactions, and crystal structures.
;
_journal_issue 3
_journal_name_full 'Dalton transactions (Cambridge, England : 2003)'
_journal_page_first 1085
_journal_page_last 1092
_journal_paper_doi 10.1039/c5dt04137f
_journal_volume 45
_journal_year 2016
_chemical_formula_sum 'C39 H41 N O0.5'
_chemical_formula_weight 531.73
_chemical_name_systematic
; 
 ? 
;
_space_group_IT_number 14
_symmetry_cell_setting monoclinic
_symmetry_space_group_name_Hall '-P 2ybc'
_symmetry_space_group_name_H-M 'P 1 21/c 1'
_atom_sites_solution_hydrogens geom
_atom_sites_solution_primary direct
_atom_sites_solution_secondary difmap
_audit_creation_method SHELXL-97
_audit_update_record
;
2015-10-16 deposited with the CCDC.
2015-11-25 downloaded from the CCDC.
;
_cell_angle_alpha 90.00
_cell_angle_beta 92.259(2)
_cell_angle_gamma 90.00
_cell_formula_units_Z 4
_cell_length_a 9.4277(5)
_cell_length_b 15.4523(8)
_cell_length_c 19.9956(11)
_cell_measurement_reflns_used 9789
_cell_measurement_temperature 153(2)
_cell_measurement_theta_max 30.58
_cell_measurement_theta_min 2.70
_cell_volume 2910.7(3)
_computing_cell_refinement 'Bruker SAINT'
_computing_data_collection 'Bruker APEX2'
_computing_data_reduction 'Bruker SAINT'
_computing_structure_refinement 'SHELXL-97 (Sheldrick, 1997)'
_computing_structure_solution 'SHELXS-97 (Sheldrick, 1990)'
_diffrn_ambient_temperature 153(2)
_diffrn_measured_fraction_theta_full 0.995
_diffrn_measured_fraction_theta_max 0.995
_diffrn_measurement_device_type 'Bruker APEX-II CCD'
_diffrn_measurement_method '\f and \w scans'
_diffrn_radiation_monochromator graphite
_diffrn_radiation_source 'sealed tube'
_diffrn_radiation_type MoK\a
_diffrn_radiation_wavelength 0.71073
_diffrn_reflns_av_R_equivalents 0.0352
_diffrn_reflns_av_sigmaI/netI 0.0230
_diffrn_reflns_limit_h_max 13
_diffrn_reflns_limit_h_min -13
_diffrn_reflns_limit_k_max 22
_diffrn_reflns_limit_k_min -22
_diffrn_reflns_limit_l_max 27
_diffrn_reflns_limit_l_min -29
_diffrn_reflns_number 86438
_diffrn_reflns_theta_full 31.07
_diffrn_reflns_theta_max 31.07
_diffrn_reflns_theta_min 3.20
_exptl_absorpt_coefficient_mu 0.070
_exptl_absorpt_correction_T_max 0.9711
_exptl_absorpt_correction_T_min 0.9585
_exptl_absorpt_correction_type numerical
_exptl_absorpt_process_details 'Bruker SADABS'
_exptl_crystal_colour gold
_exptl_crystal_density_diffrn 1.213
_exptl_crystal_density_method 'not measured'
_exptl_crystal_description plate
_exptl_crystal_F_000 1144
_exptl_crystal_size_max 0.61
_exptl_crystal_size_mid 0.44
_exptl_crystal_size_min 0.42
_refine_diff_density_max 0.727
_refine_diff_density_min -0.420
_refine_diff_density_rms 0.050
_refine_ls_extinction_method none
_refine_ls_goodness_of_fit_ref 1.033
_refine_ls_hydrogen_treatment constr
_refine_ls_matrix_type full
_refine_ls_number_parameters 379
_refine_ls_number_reflns 9300
_refine_ls_number_restraints 20
_refine_ls_restrained_S_all 1.033
_refine_ls_R_factor_all 0.0868
_refine_ls_R_factor_gt 0.0554
_refine_ls_shift/su_max 0.000
_refine_ls_shift/su_mean 0.000
_refine_ls_structure_factor_coef Fsqd
_refine_ls_weighting_details 'calc w=1/[\s^2^(Fo^2^)+(0.0755P)^2^+1.4269P] where P=(Fo^2^+2Fc^2^)/3'
_refine_ls_weighting_scheme calc
_refine_ls_wR_factor_gt 0.1413
_refine_ls_wR_factor_ref 0.1723
_reflns_number_gt 6597
_reflns_number_total 9300
_reflns_threshold_expression >2sigma(I)
_cod_data_source_file c5dt04137f2.cif
_cod_data_source_block 2c
_cod_depositor_comments 'Adding full bibliography for 7037456--7037459.cif.'
_cod_original_sg_symbol_H-M P21/c
_cod_original_formula_sum 'C39 H41 N O0.50'
_cod_database_code 7037457

loop_
_symmetry_equiv_pos_as_xyz
'x, y, z'
'-x, y+1/2, -z+1/2'
'-x, -y, -z'
'x, -y-1/2, z-1/2'

loop_
_atom_site_label
_atom_site_type_symbol
_atom_site_fract_x
_atom_site_fract_y
_atom_site_fract_z
_atom_site_U_iso_or_equiv
_atom_site_adp_type
_atom_site_occupancy
_atom_site_symmetry_multiplicity
_atom_site_calc_flag
_atom_site_refinement_flags
_atom_site_disorder_assembly
_atom_site_disorder_group
N1 N 0.36456(16) 0.82350(8) 0.15379(6) 0.0367(3) Uani 1 1 d . . .
C1 C 0.25149(14) 0.65586(9) 0.34044(6) 0.0260(2) Uani 1 1 d . . .
H1 H 0.1511 0.6509 0.3365 0.031 Uiso 1 1 calc R . .
C2 C 0.32957(14) 0.71180(8) 0.38367(6) 0.0247(2) Uani 1 1 d . . .
C3 C 0.47775(13) 0.69614(8) 0.37750(6) 0.0247(2) Uani 1 1 d . . .
C4 C 0.49165(13) 0.63536(8) 0.32381(6) 0.0248(2) Uani 1 1 d . . .
C5 C 0.35055(13) 0.60864(8) 0.30415(6) 0.0243(2) Uani 1 1 d . . .
C6 C 0.28098(14) 0.78343(9) 0.42309(6) 0.0263(3) Uani 1 1 d . . .
C7 C 0.13763(16) 0.80916(10) 0.42171(7) 0.0319(3) Uani 1 1 d . . .
H7 H 0.0685 0.7742 0.3988 0.038 Uiso 1 1 calc R . .
C8 C 0.09519(19) 0.88412(11) 0.45286(8) 0.0391(3) Uani 1 1 d . . .
H8 H -0.0020 0.9005 0.4511 0.047 Uiso 1 1 calc R . .
C9 C 0.1957(2) 0.93560(11) 0.48685(9) 0.0437(4) Uani 1 1 d . . .
H9 H 0.1676 0.9882 0.5070 0.052 Uiso 1 1 calc R . .
C10 C 0.33546(19) 0.91026(10) 0.49119(8) 0.0396(4) Uani 1 1 d . . .
H10 H 0.4024 0.9452 0.5155 0.047 Uiso 1 1 calc R . .
C11 C 0.38247(16) 0.83372(9) 0.46053(6) 0.0296(3) Uani 1 1 d . . .
C12 C 0.52940(15) 0.80330(9) 0.46725(6) 0.0302(3) Uani 1 1 d . . .
C13 C 0.62660(18) 0.83935(12) 0.51518(7) 0.0406(4) Uani 1 1 d . . .
H13 H 0.5983 0.8879 0.5406 0.049 Uiso 1 1 calc R . .
C14 C 0.76079(19) 0.80623(13) 0.52612(8) 0.0474(4) Uani 1 1 d . . .
H14 H 0.8251 0.8330 0.5575 0.057 Uiso 1 1 calc R . .
C15 C 0.80194(18) 0.73320(13) 0.49103(8) 0.0444(4) Uani 1 1 d . . .
H15 H 0.8926 0.7081 0.5002 0.053 Uiso 1 1 calc R . .
C16 C 0.71070(16) 0.69723(10) 0.44291(8) 0.0354(3) Uani 1 1 d . . .
H16 H 0.7399 0.6471 0.4196 0.042 Uiso 1 1 calc R . .
C17 C 0.57523(14) 0.73280(9) 0.42728(6) 0.0278(3) Uani 1 1 d . . .
C18 C 0.60685(13) 0.61291(8) 0.28129(7) 0.0262(3) Uani 1 1 d . . .
C19 C 0.74302(14) 0.65210(10) 0.28770(8) 0.0325(3) Uani 1 1 d . . .
H19 H 0.7616 0.6922 0.3230 0.039 Uiso 1 1 calc R . .
C20 C 0.84910(15) 0.63375(11) 0.24424(9) 0.0373(3) Uani 1 1 d . . .
H20 H 0.9396 0.6603 0.2505 0.045 Uiso 1 1 calc R . .
C21 C 0.82410(16) 0.57644(11) 0.19118(8) 0.0372(3) Uani 1 1 d . . .
H21 H 0.8974 0.5633 0.1615 0.045 Uiso 1 1 calc R . .
C22 C 0.69208(15) 0.53909(10) 0.18219(7) 0.0320(3) Uani 1 1 d . . .
H22 H 0.6751 0.5010 0.1454 0.038 Uiso 1 1 calc R . .
C23 C 0.58097(14) 0.55565(9) 0.22596(7) 0.0266(3) Uani 1 1 d . . .
C24 C 0.43975(14) 0.51762(9) 0.21343(7) 0.0265(3) Uani 1 1 d . . .
C25 C 0.41135(15) 0.45551(10) 0.16277(7) 0.0320(3) Uani 1 1 d . . .
H25 H 0.4868 0.4363 0.1363 0.038 Uiso 1 1 calc R . .
C26 C 0.27723(16) 0.42202(10) 0.15065(8) 0.0355(3) Uani 1 1 d . . .
H26 H 0.2610 0.3806 0.1161 0.043 Uiso 1 1 calc R . .
C27 C 0.16504(16) 0.44916(10) 0.18931(8) 0.0353(3) Uani 1 1 d . . .
H27 H 0.0725 0.4263 0.1810 0.042 Uiso 1 1 calc R . .
C28 C 0.18916(15) 0.50912(9) 0.23951(7) 0.0310(3) Uani 1 1 d . . .
H28 H 0.1127 0.5268 0.2659 0.037 Uiso 1 1 calc R . .
C29 C 0.32529(14) 0.54471(9) 0.25248(7) 0.0258(2) Uani 1 1 d . . .
C30 C 0.3865(2) 0.91614(11) 0.13092(8) 0.0423(4) Uani 1 1 d . . .
H30A H 0.2936 0.9461 0.1299 0.051 Uiso 1 1 calc R . .
H30B H 0.4491 0.9458 0.1646 0.051 Uiso 1 1 calc R . .
C31 C 0.4504(3) 0.92632(16) 0.06281(10) 0.0647(6) Uani 1 1 d . . .
H31A H 0.4586 0.9880 0.0521 0.078 Uiso 1 1 calc R . .
H31B H 0.3891 0.8979 0.0287 0.078 Uiso 1 1 calc R . .
H31C H 0.5448 0.8996 0.0636 0.078 Uiso 1 1 calc R . .
C32 C 0.5017(2) 0.77242(12) 0.15015(9) 0.0520(5) Uani 1 1 d . . .
H32A H 0.4873 0.7148 0.1704 0.062 Uiso 1 1 calc R . .
H32B H 0.5219 0.7633 0.1025 0.062 Uiso 1 1 calc R . .
C33 C 0.6297(2) 0.81385(15) 0.18435(11) 0.0608(6) Uani 1 1 d . . .
H33A H 0.7132 0.7773 0.1784 0.073 Uiso 1 1 calc R . .
H33B H 0.6135 0.8202 0.2322 0.073 Uiso 1 1 calc R . .
H33C H 0.6457 0.8709 0.1647 0.073 Uiso 1 1 calc R . .
C34 C 0.32083(19) 0.82533(10) 0.22614(7) 0.0380(3) Uani 1 1 d . . .
H34A H 0.3252 0.7656 0.2440 0.046 Uiso 1 1 calc R . .
H34B H 0.3908 0.8604 0.2525 0.046 Uiso 1 1 calc R . .
C35 C 0.1748(2) 0.86119(12) 0.23662(9) 0.0463(4) Uani 1 1 d . . .
H35A H 0.1572 0.8623 0.2846 0.056 Uiso 1 1 calc R . .
H35B H 0.1037 0.8245 0.2135 0.056 Uiso 1 1 calc R . .
H35C H 0.1684 0.9201 0.2186 0.056 Uiso 1 1 calc R . .
C36 C 0.2518(2) 0.78070(12) 0.10896(9) 0.0500(5) Uani 1 1 d . . .
H36A H 0.2886 0.7754 0.0634 0.060 Uiso 1 1 calc R . .
H36B H 0.1677 0.8190 0.1059 0.060 Uiso 1 1 calc R . .
C37 C 0.2048(3) 0.69185(13) 0.13165(11) 0.0618(6) Uani 1 1 d . . .
H37A H 0.1295 0.6702 0.1008 0.074 Uiso 1 1 calc R . .
H37B H 0.1688 0.6959 0.1769 0.074 Uiso 1 1 calc R . .
H37C H 0.2857 0.6520 0.1319 0.074 Uiso 1 1 calc R . .
O1 O 0.0800(4) 0.9437(2) 0.04286(18) 0.0599(6) Uiso 0.35 1 d PD A -1
C38 C -0.0190(5) 1.0040(3) 0.06851(17) 0.0599(6) Uiso 0.35 1 d PD A -1
H38A H 0.0308 1.0542 0.0894 0.072 Uiso 0.35 1 calc PR A -1
H38B H -0.0784 0.9763 0.1021 0.072 Uiso 0.35 1 calc PR A -1
C39 C -0.1097(5) 1.0323(4) 0.0067(2) 0.0599(6) Uiso 0.35 1 d PD A -1
H39A H -0.1333 1.0946 0.0090 0.072 Uiso 0.35 1 calc PR A -1
H39B H -0.1989 0.9985 0.0028 0.072 Uiso 0.35 1 calc PR A -1
C40 C -0.0149(6) 1.0136(4) -0.05259(17) 0.0599(6) Uiso 0.35 1 d PD A -1
H40A H 0.0029 1.0671 -0.0782 0.072 Uiso 0.35 1 calc PR A -1
H40B H -0.0593 0.9700 -0.0831 0.072 Uiso 0.35 1 calc PR A -1
C41 C 0.1236(4) 0.9787(4) -0.0193(2) 0.0599(6) Uiso 0.35 1 d PD A -1
H41A H 0.1659 0.9333 -0.0472 0.072 Uiso 0.35 1 calc PR A -1
H41B H 0.1936 1.0257 -0.0117 0.072 Uiso 0.35 1 calc PR A -1
O1A O 0.0252(11) 0.9190(6) 0.0415(5) 0.0688(15) Uiso 0.15 1 d PD B -2
C38A C -0.0803(12) 0.9793(7) 0.0610(5) 0.0688(15) Uiso 0.15 1 d PD B -2
H38C H -0.0794 0.9857 0.1103 0.083 Uiso 0.15 1 calc PR B -2
H38D H -0.1762 0.9607 0.0449 0.083 Uiso 0.15 1 calc PR B -2
C39A C -0.0379(16) 1.0647(6) 0.0275(6) 0.0688(15) Uiso 0.15 1 d PD B -2
H39C H 0.0199 1.1011 0.0588 0.083 Uiso 0.15 1 calc PR B -2
H39D H -0.1230 1.0977 0.0119 0.083 Uiso 0.15 1 calc PR B -2
C40A C 0.0493(17) 1.0355(7) -0.0320(6) 0.0688(15) Uiso 0.15 1 d PD B -2
H40C H 0.0047 1.0554 -0.0750 0.083 Uiso 0.15 1 calc PR B -2
H40D H 0.1474 1.0584 -0.0279 0.083 Uiso 0.15 1 calc PR B -2
C41A C 0.0485(13) 0.9361(7) -0.02741(18) 0.0688(15) Uiso 0.15 1 d PD B -2
H41C H -0.0286 0.9112 -0.0565 0.083 Uiso 0.15 1 calc PR B -2
H41D H 0.1404 0.9117 -0.0407 0.083 Uiso 0.15 1 calc PR B -2

loop_
_atom_site_aniso_label
_atom_site_aniso_U_11
_atom_site_aniso_U_22
_atom_site_aniso_U_33
_atom_site_aniso_U_23
_atom_site_aniso_U_13
_atom_site_aniso_U_12
N1 0.0584(8) 0.0276(6) 0.0241(5) -0.0010(4) 0.0021(5) 0.0137(6)
C1 0.0235(6) 0.0282(6) 0.0264(6) -0.0036(5) 0.0021(4) -0.0010(5)
C2 0.0271(6) 0.0242(6) 0.0229(5) -0.0001(4) 0.0027(4) -0.0019(5)
C3 0.0252(6) 0.0229(6) 0.0258(6) 0.0019(4) -0.0001(4) -0.0028(4)
C4 0.0232(6) 0.0225(5) 0.0286(6) 0.0017(5) 0.0009(4) 0.0004(4)
C5 0.0231(5) 0.0235(6) 0.0264(6) -0.0019(4) 0.0020(4) 0.0011(4)
C6 0.0336(6) 0.0251(6) 0.0207(5) 0.0003(4) 0.0057(5) -0.0038(5)
C7 0.0356(7) 0.0334(7) 0.0270(6) -0.0034(5) 0.0073(5) 0.0005(6)
C8 0.0457(9) 0.0377(8) 0.0349(7) -0.0047(6) 0.0143(6) 0.0045(7)
C9 0.0588(10) 0.0317(7) 0.0421(8) -0.0103(6) 0.0220(7) -0.0041(7)
C10 0.0526(9) 0.0324(7) 0.0349(7) -0.0089(6) 0.0158(7) -0.0146(7)
C11 0.0392(7) 0.0281(6) 0.0220(5) -0.0007(5) 0.0090(5) -0.0108(5)
C12 0.0367(7) 0.0314(7) 0.0228(6) 0.0025(5) 0.0033(5) -0.0147(5)
C13 0.0475(9) 0.0473(9) 0.0271(6) -0.0029(6) 0.0043(6) -0.0247(7)
C14 0.0436(9) 0.0672(12) 0.0309(7) 0.0026(7) -0.0052(6) -0.0285(8)
C15 0.0349(8) 0.0593(11) 0.0384(8) 0.0134(7) -0.0087(6) -0.0157(7)
C16 0.0323(7) 0.0372(8) 0.0361(7) 0.0094(6) -0.0048(6) -0.0082(6)
C17 0.0294(6) 0.0285(6) 0.0253(6) 0.0062(5) 0.0002(5) -0.0092(5)
C18 0.0233(6) 0.0237(6) 0.0317(6) 0.0047(5) 0.0019(5) 0.0033(4)
C19 0.0254(6) 0.0317(7) 0.0405(7) 0.0033(6) 0.0022(5) -0.0008(5)
C20 0.0245(6) 0.0375(8) 0.0503(9) 0.0098(7) 0.0057(6) 0.0010(6)
C21 0.0290(7) 0.0401(8) 0.0433(8) 0.0102(6) 0.0118(6) 0.0096(6)
C22 0.0297(7) 0.0331(7) 0.0337(7) 0.0054(5) 0.0069(5) 0.0099(5)
C23 0.0251(6) 0.0253(6) 0.0297(6) 0.0041(5) 0.0036(5) 0.0063(5)
C24 0.0254(6) 0.0258(6) 0.0284(6) -0.0003(5) 0.0019(5) 0.0057(5)
C25 0.0324(7) 0.0342(7) 0.0297(6) -0.0060(5) 0.0032(5) 0.0086(6)
C26 0.0361(7) 0.0359(7) 0.0343(7) -0.0123(6) -0.0027(6) 0.0064(6)
C27 0.0290(7) 0.0370(7) 0.0395(8) -0.0127(6) -0.0026(6) 0.0018(6)
C28 0.0252(6) 0.0325(7) 0.0353(7) -0.0100(5) 0.0014(5) 0.0020(5)
C29 0.0247(6) 0.0249(6) 0.0278(6) -0.0028(5) 0.0004(5) 0.0035(5)
C30 0.0618(11) 0.0333(7) 0.0327(7) 0.0080(6) 0.0126(7) 0.0143(7)
C31 0.0849(16) 0.0714(14) 0.0392(9) 0.0188(9) 0.0206(10) 0.0182(12)
C32 0.0718(13) 0.0430(9) 0.0410(9) -0.0071(7) 0.0001(8) 0.0302(9)
C33 0.0647(13) 0.0613(13) 0.0561(11) -0.0050(10) -0.0010(10) 0.0303(10)
C34 0.0600(10) 0.0296(7) 0.0243(6) 0.0000(5) 0.0030(6) 0.0000(7)
C35 0.0576(11) 0.0421(9) 0.0398(8) -0.0096(7) 0.0113(7) -0.0043(8)
C36 0.0764(13) 0.0406(9) 0.0320(8) -0.0088(7) -0.0105(8) 0.0157(9)
C37 0.0927(16) 0.0378(9) 0.0533(11) -0.0151(8) -0.0177(11) 0.0041(10)

loop_
_atom_type_symbol
_atom_type_description
_atom_type_scat_dispersion_real
_atom_type_scat_dispersion_imag
_atom_type_scat_source
C C 0.0033 0.0016 'International Tables Vol C Tables 4.2.6.8 and 6.1.1.4'
H H 0.0000 0.0000 'International Tables Vol C Tables 4.2.6.8 and 6.1.1.4'
N N 0.0061 0.0033 'International Tables Vol C Tables 4.2.6.8 and 6.1.1.4'
O O 0.0106 0.0060 'International Tables Vol C Tables 4.2.6.8 and 6.1.1.4'

loop_
_geom_angle_atom_site_label_1
_geom_angle_atom_site_label_2
_geom_angle_atom_site_label_3
_geom_angle
C36 N1 C32 108.87(13)
C36 N1 C30 109.51(13)
C32 N1 C30 110.41(14)
C36 N1 C34 111.16(14)
C32 N1 C34 108.58(12)
C30 N1 C34 108.31(11)
C5 C1 C2 107.02(11)
C5 C1 H1 126.5
C2 C1 H1 126.5
C1 C2 C3 109.40(11)
C1 C2 C6 129.47(12)
C3 C2 C6 120.64(12)
C2 C3 C4 107.09(11)
C2 C3 C17 118.18(12)
C4 C3 C17 134.23(12)
C5 C4 C3 106.40(11)
C5 C4 C18 118.66(12)
C3 C4 C18 133.51(12)
C1 C5 C4 109.67(11)
C1 C5 C29 129.02(12)
C4 C5 C29 121.27(11)
C7 C6 C11 118.76(12)
C7 C6 C2 122.06(12)
C11 C6 C2 119.00(12)
C8 C7 C6 121.52(14)
C8 C7 H7 119.2
C6 C7 H7 119.2
C7 C8 C9 119.66(16)
C7 C8 H8 120.2
C9 C8 H8 120.2
C10 C9 C8 120.00(15)
C10 C9 H9 120.0
C8 C9 H9 120.0
C9 C10 C11 121.88(15)
C9 C10 H10 119.1
C11 C10 H10 119.1
C10 C11 C6 118.04(14)
C10 C11 C12 122.77(13)
C6 C11 C12 119.16(12)
C13 C12 C17 118.52(15)
C13 C12 C11 121.42(14)
C17 C12 C11 119.98(12)
C14 C13 C12 121.95(16)
C14 C13 H13 119.0
C12 C13 H13 119.0
C13 C14 C15 119.66(15)
C13 C14 H14 120.2
C15 C14 H14 120.2
C16 C15 C14 119.93(17)
C16 C15 H15 120.0
C14 C15 H15 120.0
C15 C16 C17 121.97(16)
C15 C16 H16 119.0
C17 C16 H16 119.0
C16 C17 C12 117.61(13)
C16 C17 C3 123.00(13)
C12 C17 C3 119.13(13)
C19 C18 C23 117.36(12)
C19 C18 C4 122.75(13)
C23 C18 C4 119.58(12)
C20 C19 C18 122.02(14)
C20 C19 H19 119.0
C18 C19 H19 119.0
C19 C20 C21 120.30(14)
C19 C20 H20 119.8
C21 C20 H20 119.8
C22 C21 C20 119.35(14)
C22 C21 H21 120.3
C20 C21 H21 120.3
C21 C22 C23 122.06(14)
C21 C22 H22 119.0
C23 C22 H22 119.0
C22 C23 C18 118.86(13)
C22 C23 C24 120.71(13)
C18 C23 C24 120.38(11)
C25 C24 C29 117.89(12)
C25 C24 C23 122.63(12)
C29 C24 C23 119.47(12)
C26 C25 C24 121.82(13)
C26 C25 H25 119.1
C24 C25 H25 119.1
C25 C26 C27 119.90(13)
C25 C26 H26 120.0
C27 C26 H26 120.0
C28 C27 C26 119.83(14)
C28 C27 H27 120.1
C26 C27 H27 120.1
C27 C28 C29 121.23(13)
C27 C28 H28 119.4
C29 C28 H28 119.4
C28 C29 C24 119.32(12)
C28 C29 C5 121.45(12)
C24 C29 C5 119.23(12)
C31 C30 N1 115.53(15)
C31 C30 H30A 108.4
N1 C30 H30A 108.4
C31 C30 H30B 108.4
N1 C30 H30B 108.4
H30A C30 H30B 107.5
C30 C31 H31A 109.5
C30 C31 H31B 109.5
H31A C31 H31B 109.5
C30 C31 H31C 109.5
H31A C31 H31C 109.5
H31B C31 H31C 109.5
C33 C32 N1 115.20(14)
C33 C32 H32A 108.5
N1 C32 H32A 108.5
C33 C32 H32B 108.5
N1 C32 H32B 108.5
H32A C32 H32B 107.5
C32 C33 H33A 109.5
C32 C33 H33B 109.5
H33A C33 H33B 109.5
C32 C33 H33C 109.5
H33A C33 H33C 109.5
H33B C33 H33C 109.5
C35 C34 N1 115.02(14)
C35 C34 H34A 108.5
N1 C34 H34A 108.5
C35 C34 H34B 108.5
N1 C34 H34B 108.5
H34A C34 H34B 107.5
C34 C35 H35A 109.5
C34 C35 H35B 109.5
H35A C35 H35B 109.5
C34 C35 H35C 109.5
H35A C35 H35C 109.5
H35B C35 H35C 109.5
N1 C36 C37 115.11(14)
N1 C36 H36A 108.5
C37 C36 H36A 108.5
N1 C36 H36B 108.5
C37 C36 H36B 108.5
H36A C36 H36B 107.5
C36 C37 H37A 109.5
C36 C37 H37B 109.5
H37A C37 H37B 109.5
C36 C37 H37C 109.5
H37A C37 H37C 109.5
H37B C37 H37C 109.5
C38 O1 C41 106.23(9)
O1 C38 C39 104.31(9)
O1 C38 H38A 110.9
C39 C38 H38A 110.9
O1 C38 H38B 110.9
C39 C38 H38B 110.9
H38A C38 H38B 108.9
C38 C39 C40 104.14(6)
C38 C39 H39A 110.9
C40 C39 H39A 110.9
C38 C39 H39B 110.9
C40 C39 H39B 110.9
H39A C39 H39B 108.9
C39 C40 C41 103.89(6)
C39 C40 H40A 111.0
C41 C40 H40A 111.0
C39 C40 H40B 111.0
C41 C40 H40B 111.0
H40A C40 H40B 109.0
O1 C41 C40 103.94(9)
O1 C41 H41A 111.0
C40 C41 H41A 111.0
O1 C41 H41B 111.0
C40 C41 H41B 111.0
H41A C41 H41B 109.0
C41A O1A C38A 106.2(4)
O1A C38A C39A 104.12(9)
O1A C38A H38C 110.9
C39A C38A H38C 110.9
O1A C38A H38D 110.9
C39A C38A H38D 110.9
H38C C38A H38D 109.0
C38A C39A C40A 104.03(6)
C38A C39A H39C 111.0
C40A C39A H39C 111.0
C38A C39A H39D 111.0
C40A C39A H39D 111.0
H39C C39A H39D 109.0
C41A C40A C39A 103.97(6)
C41A C40A H40C 111.0
C39A C40A H40C 111.0
C41A C40A H40D 111.0
C39A C40A H40D 111.0
H40C C40A H40D 109.0
O1A C41A C40A 104.1(4)
O1A C41A H41C 110.9
C40A C41A H41C 110.9
O1A C41A H41D 110.9
C40A C41A H41D 110.9
H41C C41A H41D 109.0

loop_
_geom_bond_atom_site_label_1
_geom_bond_atom_site_label_2
_geom_bond_distance
N1 C36 1.515(2)
N1 C32 1.519(2)
N1 C30 1.519(2)
N1 C34 1.5201(19)
C1 C5 1.4088(17)
C1 C2 1.4093(18)
C1 H1 0.9500
C2 C3 1.4279(18)
C2 C6 1.4438(18)
C3 C4 1.4362(18)
C3 C17 1.4438(18)
C4 C5 1.4330(17)
C4 C18 1.4475(18)
C5 C29 1.4425(18)
C6 C7 1.408(2)
C6 C11 1.4224(19)
C7 C8 1.382(2)
C7 H7 0.9500
C8 C9 1.394(3)
C8 H8 0.9500
C9 C10 1.374(3)
C9 H9 0.9500
C10 C11 1.412(2)
C10 H10 0.9500
C11 C12 1.464(2)
C12 C13 1.414(2)
C12 C17 1.428(2)
C13 C14 1.374(3)
C13 H13 0.9500
C14 C15 1.392(3)
C14 H14 0.9500
C15 C16 1.382(2)
C15 H15 0.9500
C16 C17 1.414(2)
C16 H16 0.9500
C18 C19 1.4207(19)
C18 C23 1.4301(19)
C19 C20 1.380(2)
C19 H19 0.9500
C20 C21 1.395(2)
C20 H20 0.9500
C21 C22 1.377(2)
C21 H21 0.9500
C22 C23 1.4147(18)
C22 H22 0.9500
C23 C24 1.4678(19)
C24 C25 1.4133(19)
C24 C29 1.4197(18)
C25 C26 1.379(2)
C25 H25 0.9500
C26 C27 1.399(2)
C26 H26 0.9500
C27 C28 1.3784(19)
C27 H27 0.9500
C28 C29 1.4109(19)
C28 H28 0.9500
C30 C31 1.519(2)
C30 H30A 0.9900
C30 H30B 0.9900
C31 H31A 0.9800
C31 H31B 0.9800
C31 H31C 0.9800
C32 C33 1.506(3)
C32 H32A 0.9900
C32 H32B 0.9900
C33 H33A 0.9800
C33 H33B 0.9800
C33 H33C 0.9800
C34 C35 1.506(3)
C34 H34A 0.9900
C34 H34B 0.9900
C35 H35A 0.9800
C35 H35B 0.9800
C35 H35C 0.9800
C36 C37 1.518(3)
C36 H36A 0.9900
C36 H36B 0.9900
C37 H37A 0.9800
C37 H37B 0.9800
C37 H37C 0.9800
O1 C38 1.4279(10)
O1 C41 1.4295(10)
C38 C39 1.5385(9)
C38 H38A 0.9900
C38 H38B 0.9900
C39 C40 1.5395(9)
C39 H39A 0.9900
C39 H39B 0.9900
C40 C41 1.5401(10)
C40 H40A 0.9900
C40 H40B 0.9900
C41 H41A 0.9900
C41 H41B 0.9900
O1A C41A 1.428(7)
O1A C38A 1.4292(10)
C38A C39A 1.5393(10)
C38A H38C 0.9900
C38A H38D 0.9900
C39A C40A 1.5400(9)
C39A H39C 0.9900
C39A H39D 0.9900
C40A C41A 1.5399(10)
C40A H40C 0.9900
C40A H40D 0.9900
C41A H41C 0.9900
C41A H41D 0.9900

loop_
_geom_torsion_atom_site_label_1
_geom_torsion_atom_site_label_2
_geom_torsion_atom_site_label_3
_geom_torsion_atom_site_label_4
_geom_torsion
C5 C1 C2 C3 -3.43(15)
C5 C1 C2 C6 168.45(13)
C1 C2 C3 C4 6.19(15)
C6 C2 C3 C4 -166.54(11)
C1 C2 C3 C17 -166.86(11)
C6 C2 C3 C17 20.41(18)
C2 C3 C4 C5 -6.40(14)
C17 C3 C4 C5 165.04(14)
C2 C3 C4 C18 159.24(14)
C17 C3 C4 C18 -29.3(2)
C2 C1 C5 C4 -0.68(15)
C2 C1 C5 C29 -178.31(13)
C3 C4 C5 C1 4.44(15)
C18 C4 C5 C1 -163.73(12)
C3 C4 C5 C29 -177.71(12)
C18 C4 C5 C29 14.12(19)
C1 C2 C6 C7 -1.5(2)
C3 C2 C6 C7 169.61(12)
C1 C2 C6 C11 -176.60(13)
C3 C2 C6 C11 -5.50(18)
C11 C6 C7 C8 3.4(2)
C2 C6 C7 C8 -171.72(13)
C6 C7 C8 C9 -0.4(2)
C7 C8 C9 C10 -2.2(2)
C8 C9 C10 C11 1.6(2)
C9 C10 C11 C6 1.4(2)
C9 C10 C11 C12 -176.92(14)
C7 C6 C11 C10 -3.85(19)
C2 C6 C11 C10 171.43(12)
C7 C6 C11 C12 174.54(12)
C2 C6 C11 C12 -10.18(18)
C10 C11 C12 C13 12.5(2)
C6 C11 C12 C13 -165.81(13)
C10 C11 C12 C17 -170.74(13)
C6 C11 C12 C17 10.94(18)
C17 C12 C13 C14 -2.8(2)
C11 C12 C13 C14 174.03(14)
C12 C13 C14 C15 -2.3(2)
C13 C14 C15 C16 3.5(2)
C14 C15 C16 C17 0.5(2)
C15 C16 C17 C12 -5.5(2)
C15 C16 C17 C3 -179.64(13)
C13 C12 C17 C16 6.52(18)
C11 C12 C17 C16 -170.33(12)
C13 C12 C17 C3 -179.14(12)
C11 C12 C17 C3 4.01(18)
C2 C3 C17 C16 154.59(13)
C4 C3 C17 C16 -16.1(2)
C2 C3 C17 C12 -19.43(18)
C4 C3 C17 C12 169.86(13)
C5 C4 C18 C19 165.34(12)
C3 C4 C18 C19 1.1(2)
C5 C4 C18 C23 -8.11(18)
C3 C4 C18 C23 -172.38(13)
C23 C18 C19 C20 -2.5(2)
C4 C18 C19 C20 -176.06(13)
C18 C19 C20 C21 1.2(2)
C19 C20 C21 C22 0.7(2)
C20 C21 C22 C23 -1.3(2)
C21 C22 C23 C18 -0.1(2)
C21 C22 C23 C24 177.48(13)
C19 C18 C23 C22 1.87(18)
C4 C18 C23 C22 175.67(12)
C19 C18 C23 C24 -175.68(12)
C4 C18 C23 C24 -1.88(18)
C22 C23 C24 C25 7.6(2)
C18 C23 C24 C25 -174.89(13)
C22 C23 C24 C29 -171.23(12)
C18 C23 C24 C29 6.28(19)
C29 C24 C25 C26 0.4(2)
C23 C24 C25 C26 -178.42(13)
C24 C25 C26 C27 -0.4(2)
C25 C26 C27 C28 -0.2(2)
C26 C27 C28 C29 0.6(2)
C27 C28 C29 C24 -0.6(2)
C27 C28 C29 C5 178.86(14)
C25 C24 C29 C28 0.0(2)
C23 C24 C29 C28 178.90(12)
C25 C24 C29 C5 -179.41(12)
C23 C24 C29 C5 -0.52(19)
C1 C5 C29 C28 -11.8(2)
C4 C5 C29 C28 170.81(13)
C1 C5 C29 C24 167.61(13)
C4 C5 C29 C24 -9.78(19)
C36 N1 C30 C31 -66.8(2)
C32 N1 C30 C31 53.1(2)
C34 N1 C30 C31 171.85(17)
C36 N1 C32 C33 171.70(17)
C30 N1 C32 C33 51.5(2)
C34 N1 C32 C33 -67.1(2)
C36 N1 C34 C35 -50.86(17)
C32 N1 C34 C35 -170.59(15)
C30 N1 C34 C35 69.49(18)
C32 N1 C36 C37 67.1(2)
C30 N1 C36 C37 -172.11(16)
C34 N1 C36 C37 -52.5(2)
C41 O1 C38 C39 40.8(3)
O1 C38 C39 C40 -22.8(4)
C38 C39 C40 C41 -1.6(4)
C38 O1 C41 C40 -41.7(3)
C39 C40 C41 O1 25.4(4)
C41A O1A C38A C39A -41.3(6)
O1A C38A C39A C40A 23.9(4)
C38A C39A C40A C41A 0.3(8)
C38A O1A C41A C40A 41.5(10)
C39A C40A C41A O1A -24.4(11)
